data_7044195
loop_
_publ_author_name
'Hardouin Duparc, Val\'erie'
'Schaper, Frank'

_publ_section_title
;
 Sulfonato-imino copper(II) complexes : fast and general Chan-Evans-Lam
 coupling of amines and anilines
;
_journal_name_full 'Dalton Trans.'
_journal_paper_doi 10.1039/C7DT02260C
_journal_year 2017
_chemical_formula_moiety 'C13 H13 Cl Cu N2 O4 S'
_chemical_formula_sum 'C13 H13 Cl Cu N2 O4 S'
_chemical_formula_weight 392.30
_space_group_crystal_system monoclinic
_space_group_IT_number 14
_space_group_name_Hall '-P 2ybc'
_space_group_name_H-M_alt 'P 1 21/c 1'
_symmetry_space_group_name_Hall '-P 2ybc'
_symmetry_space_group_name_H-M 'P 1 21/c 1'
_atom_sites_solution_hydrogens mixed
_audit_creation_date 2017-05-17
_audit_creation_method
;
Olex2 1.2
(compiled 2016.08.25 svn.r3337 for OlexSys, GUI svn.r5221)
;
_audit_update_record
;
2017-05-25 deposited with the CCDC.
2017-09-12 downloaded from the CCDC.
;
_cell_angle_alpha 90
_cell_angle_beta 104.2800(10)
_cell_angle_gamma 90
_cell_formula_units_Z 4
_cell_length_a 7.9081(2)
_cell_length_b 13.4568(4)
_cell_length_c 14.0019(4)
_cell_measurement_reflns_used 9935
_cell_measurement_temperature 100
_cell_measurement_theta_max 60.702
_cell_measurement_theta_min 2.857
_cell_volume 1444.01(7)
_computing_cell_refinement
'SAINT (2013) V8.34A; Integration Software for Single Crystal Data. Bruker AXS Inc., Madison, WI 53719-1173.'
_computing_data_collection
;
APEX 2 (2013) Bruker AXS Inc., Madison, WI 53719-1173.
;
_computing_data_reduction
'SAINT (2013) V8.34A; Integration Software for Single Crystal Data. Bruker AXS Inc., Madison, WI 53719-1173.'
_computing_molecular_graphics 'Olex2 (Dolomanov et al., 2009)'
_computing_publication_material 'Olex2 (Dolomanov et al., 2009)'
_computing_structure_refinement 'XL (Sheldrick, 2008)'
_diffrn_ambient_temperature 100
_diffrn_detector 'CMOS Area detector'
_diffrn_detector_area_resol_mean 10.24
_diffrn_detector_type 'Bruker Photon 100 CMOS Detector'
_diffrn_measured_fraction_theta_full 0.987
_diffrn_measured_fraction_theta_max 0.989
_diffrn_measurement_device 'k-geometry diffractometer'
_diffrn_measurement_device_type 'Bruker Venture Metaljet'
_diffrn_measurement_method '\w and \f scans'
_diffrn_radiation_collimation 'Focusing mirrors'
_diffrn_radiation_monochromator 'Helios MX Mirror Optics'
_diffrn_radiation_probe x-ray
_diffrn_radiation_type GaK\a
_diffrn_radiation_wavelength 1.34139
_diffrn_reflns_av_R_equivalents 0.0472
_diffrn_reflns_av_unetI/netI 0.0256
_diffrn_reflns_Laue_measured_fraction_full 0.987
_diffrn_reflns_Laue_measured_fraction_max 0.989
_diffrn_reflns_limit_h_max 10
_diffrn_reflns_limit_h_min -10
_diffrn_reflns_limit_k_max 17
_diffrn_reflns_limit_k_min -17
_diffrn_reflns_limit_l_max 18
_diffrn_reflns_limit_l_min -17
_diffrn_reflns_number 25548
_diffrn_reflns_point_group_measured_fraction_full 0.987
_diffrn_reflns_point_group_measured_fraction_max 0.989
_diffrn_reflns_theta_full 53.594
_diffrn_reflns_theta_max 60.667
_diffrn_reflns_theta_min 4.025
_diffrn_source 'Metal Jet'
_diffrn_source_target Ga
_diffrn_source_type 'Gallium Liquid Metal Jet Source'
_exptl_absorpt_coefficient_mu 10.277
_exptl_absorpt_correction_T_max 0.7519
_exptl_absorpt_correction_T_min 0.4003
_exptl_absorpt_correction_type multi-scan
_exptl_absorpt_process_details
;
SADABS-2014/5 (Bruker,2014/5) was used for absorption correction.
wR2(int) was 0.1479 before and 0.0597 after correction.
The Ratio of minimum to maximum transmission is 0.5324.
The \l/2 correction factor is 0.00150.
;
_exptl_crystal_colour green
_exptl_crystal_colour_primary green
_exptl_crystal_density_diffrn 1.805
_exptl_crystal_description Block
_exptl_crystal_F_000 796
_exptl_crystal_size_max 0.25
_exptl_crystal_size_mid 0.18
_exptl_crystal_size_min 0.1
_refine_diff_density_max 0.423
_refine_diff_density_min -0.468
_refine_diff_density_rms 0.068
_refine_ls_extinction_method none
_refine_ls_goodness_of_fit_ref 1.043
_refine_ls_hydrogen_treatment mixed
_refine_ls_matrix_type full
_refine_ls_number_parameters 208
_refine_ls_number_reflns 3292
_refine_ls_number_restraints 0
_refine_ls_restrained_S_all 1.043
_refine_ls_R_factor_all 0.0257
_refine_ls_R_factor_gt 0.0254
_refine_ls_shift/su_max 0.002
_refine_ls_shift/su_mean 0.000
_refine_ls_structure_factor_coef Fsqd
_refine_ls_weighting_details 'w=1/[\s^2^(Fo^2^)+(0.0413P)^2^+0.9871P] where P=(Fo^2^+2Fc^2^)/3'
_refine_ls_weighting_scheme calc
_refine_ls_wR_factor_gt 0.0702
_refine_ls_wR_factor_ref 0.0704
_reflns_Friedel_coverage 0.000
_reflns_number_gt 3254
_reflns_number_total 3292
_reflns_threshold_expression 'I > 2\s(I)'
_cod_data_source_file c7dt02260c2.cif
_cod_data_source_block hard19
_cod_depositor_comments
;
The following automatic conversions were performed:

'_diffrn_radiation_probe' value 'X-ray' changed to 'x-ray' according
to
/home/data/users/saulius/crontab/automatic-downloads/rss-feeds/RSC/lib/dictionaries/cif_core.dic
dictionary named 'cif_core.dic' version 2.4.2 from 2011-04-26.

Automatic conversion script
Id: cif_fix_values 4973 2017-02-22 13:04:09Z antanas 
;
_cod_database_code 7044195
_shelx_space_group_comment
;
The symmetry employed for this shelxl refinement is uniquely defined
by the following loop, which should always be used as a source of
symmetry information in preference to the above space-group names.
They are only intended as comments.
;
_shelx_estimated_absorpt_t_max 0.426
_shelx_estimated_absorpt_t_min 0.183
_olex2_refinement_description
;
1. Fixed Uiso
 At 1.2 times of:
  All C(H) groups, All C(H,H,H,H,H,H) groups
2. Others
 Sof(H1D)=Sof(H1E)=Sof(H1F)=1-FVAR(1)
 Sof(H1A)=Sof(H1B)=Sof(H1C)=FVAR(1)
3.a Aromatic/amide H refined with riding coordinates:
 C8(H8), C10(H10), C13(H13), C7(H7), C4(H4), C11(H11), C3(H3), C12(H12)
3.b Disordered Me refined with riding coordinates:
 C1(H1A,H1B,H1C,H1D,H1E,H1F)
;
_shelx_shelxl_version_number 2014/7
_olex2_submission_special_instructions 'No special instructions were received'

loop_
_space_group_symop_operation_xyz
'x, y, z'
'-x, y+1/2, -z+1/2'
'-x, -y, -z'
'x, -y-1/2, z-1/2'

loop_
_atom_site_label
_atom_site_type_symbol
_atom_site_fract_x
_atom_site_fract_y
_atom_site_fract_z
_atom_site_U_iso_or_equiv
_atom_site_adp_type
_atom_site_occupancy
_atom_site_site_symmetry_order
_atom_site_calc_flag
_atom_site_refinement_flags_posn
_atom_site_refinement_flags_occupancy
Cu1 Cu 0.58011(3) 0.30251(2) 0.68613(2) 0.00907(8) Uani 1 1 d . .
Cl1 Cl 0.78795(5) 0.18525(3) 0.71042(3) 0.01201(9) Uani 1 1 d . .
S1 S 0.28304(4) 0.26835(3) 0.50454(3) 0.00956(9) Uani 1 1 d . .
O3 O 0.47076(14) 0.25227(8) 0.55314(8) 0.0110(2) Uani 1 1 d . .
O2 O 0.16999(14) 0.23909(8) 0.56717(8) 0.0142(2) Uani 1 1 d . .
O1 O 0.23947(15) 0.22244(9) 0.40798(8) 0.0145(2) Uani 1 1 d . .
O4 O 0.38303(16) 0.21808(10) 0.75321(10) 0.0160(2) Uani 1 1 d . .
N1 N 0.44461(16) 0.43302(9) 0.65254(9) 0.0094(2) Uani 1 1 d . .
N2 N 0.67177(16) 0.37166(9) 0.81426(9) 0.0106(2) Uani 1 1 d . .
C8 C 0.46380(19) 0.48871(11) 0.72916(11) 0.0112(3) Uani 1 1 d . .
H8 H 0.3996 0.5487 0.7265 0.013 Uiso 1 1 calc R .
C6 C 0.25724(19) 0.39833(11) 0.48753(11) 0.0100(3) Uani 1 1 d . .
C9 C 0.58604(19) 0.45772(11) 0.82004(11) 0.0106(3) Uani 1 1 d . .
C10 C 0.6158(2) 0.51442(11) 0.90537(11) 0.0133(3) Uani 1 1 d . .
H10 H 0.5523 0.5739 0.9076 0.016 Uiso 1 1 calc R .
C13 C 0.7920(2) 0.34068(12) 0.89356(11) 0.0129(3) Uani 1 1 d . .
H13 H 0.8527 0.2804 0.8899 0.015 Uiso 1 1 calc R .
C7 C 0.14564(19) 0.43121(12) 0.39987(11) 0.0121(3) Uani 1 1 d . .
H7 H 0.0938 0.3841 0.3508 0.015 Uiso 1 1 calc R .
C4 C 0.30470(19) 0.56804(11) 0.54233(11) 0.0117(3) Uani 1 1 d . .
H4 H 0.3620 0.6156 0.5895 0.014 Uiso 1 1 calc R .
C5 C 0.33505(18) 0.46640(11) 0.56135(11) 0.0099(3) Uani 1 1 d . .
C11 C 0.7415(2) 0.48172(12) 0.98776(12) 0.0149(3) Uani 1 1 d . .
H11 H 0.7654 0.5188 1.0473 0.018 Uiso 1 1 calc R .
C2 C 0.10888(19) 0.53222(12) 0.38305(11) 0.0121(3) Uani 1 1 d . .
C3 C 0.19209(19) 0.59989(12) 0.45560(12) 0.0126(3) Uani 1 1 d . .
H3 H 0.1708 0.6690 0.4451 0.015 Uiso 1 1 calc R .
C12 C 0.8307(2) 0.39448(12) 0.98154(12) 0.0148(3) Uani 1 1 d . .
H12 H 0.9176 0.3714 1.0367 0.018 Uiso 1 1 calc R .
C1 C -0.0159(2) 0.56708(13) 0.28989(13) 0.0177(3) Uani 1 1 d . .
H1A H -0.0253 0.6397 0.2910 0.021 Uiso 0.41(2) 1 calc R P
H1B H 0.0273 0.5468 0.2330 0.021 Uiso 0.41(2) 1 calc R P
H1C H -0.1309 0.5375 0.2850 0.021 Uiso 0.41(2) 1 calc R P
H1D H -0.0606 0.5096 0.2483 0.021 Uiso 0.59(2) 1 calc R P
H1E H -0.1133 0.6025 0.3063 0.021 Uiso 0.59(2) 1 calc R P
H1F H 0.0450 0.6118 0.2543 0.021 Uiso 0.59(2) 1 calc R P
H4A H 0.307(4) 0.215(2) 0.708(2) 0.045(9) Uiso 1 1 d . .
H4B H 0.343(3) 0.2391(19) 0.801(2) 0.028(6) Uiso 1 1 d . .

loop_
_atom_site_aniso_label
_atom_site_aniso_U_11
_atom_site_aniso_U_22
_atom_site_aniso_U_33
_atom_site_aniso_U_23
_atom_site_aniso_U_13
_atom_site_aniso_U_12
Cu1 0.00873(13) 0.00859(13) 0.00983(13) -0.00074(7) 0.00218(9) 0.00132(7)
Cl1 0.01169(17) 0.01078(17) 0.01376(18) 0.00049(11) 0.00353(13) 0.00300(11)
S1 0.00970(17) 0.00910(18) 0.00981(17) 0.00018(12) 0.00226(13) -0.00163(12)
O3 0.0095(5) 0.0116(5) 0.0116(5) -0.0011(4) 0.0021(4) 0.0003(4)
O2 0.0123(5) 0.0156(5) 0.0158(5) 0.0018(4) 0.0058(4) -0.0033(4)
O1 0.0183(6) 0.0133(5) 0.0110(5) -0.0022(4) 0.0019(4) -0.0021(4)
O4 0.0144(6) 0.0223(6) 0.0126(6) 0.0000(5) 0.0056(5) -0.0025(5)
N1 0.0071(5) 0.0101(6) 0.0116(6) 0.0006(5) 0.0031(5) -0.0006(4)
N2 0.0103(6) 0.0104(6) 0.0113(6) -0.0004(4) 0.0029(5) -0.0001(5)
C8 0.0102(6) 0.0100(7) 0.0139(7) 0.0003(5) 0.0041(5) 0.0010(5)
C6 0.0083(6) 0.0110(7) 0.0120(7) 0.0004(5) 0.0045(5) -0.0009(5)
C9 0.0093(6) 0.0108(7) 0.0120(7) 0.0004(5) 0.0032(5) -0.0003(5)
C10 0.0142(7) 0.0116(7) 0.0141(7) -0.0006(6) 0.0038(6) 0.0009(5)
C13 0.0117(7) 0.0140(7) 0.0133(7) 0.0010(6) 0.0034(6) 0.0015(5)
C7 0.0099(6) 0.0143(7) 0.0119(7) 0.0013(5) 0.0025(5) -0.0025(5)
C4 0.0116(7) 0.0108(7) 0.0133(7) -0.0001(5) 0.0047(6) 0.0000(5)
C5 0.0070(6) 0.0114(7) 0.0116(7) 0.0016(5) 0.0032(5) -0.0002(5)
C11 0.0163(7) 0.0158(8) 0.0122(7) -0.0020(6) 0.0025(6) -0.0013(6)
C2 0.0082(6) 0.0158(7) 0.0130(7) 0.0032(6) 0.0038(5) -0.0012(5)
C3 0.0113(7) 0.0119(7) 0.0158(7) 0.0028(5) 0.0057(6) 0.0012(5)
C12 0.0138(7) 0.0179(8) 0.0119(7) 0.0016(6) 0.0017(6) 0.0004(6)
C1 0.0144(7) 0.0182(8) 0.0185(8) 0.0066(6) 0.0001(6) -0.0016(6)

loop_
_atom_type_symbol
_atom_type_description
_atom_type_scat_dispersion_real
_atom_type_scat_dispersion_imag
_atom_type_scat_source
C C 0.0140 0.0070 'International Tables Vol C Tables 4.2.6.8 and 6.1.1.4'
H H 0.0000 0.0000 'International Tables Vol C Tables 4.2.6.8 and 6.1.1.4'
Cl Cl 0.3290 0.5400 'International Tables Vol C Tables 4.2.6.8 and 6.1.1.4'
Cu Cu -2.7970 3.6880 'International Tables Vol C Tables 4.2.6.8 and 6.1.1.4'
N N 0.0250 0.0140 'International Tables Vol C Tables 4.2.6.8 and 6.1.1.4'
O O 0.0390 0.0250 'International Tables Vol C Tables 4.2.6.8 and 6.1.1.4'
S S 0.2920 0.4250 'International Tables Vol C Tables 4.2.6.8 and 6.1.1.4'

loop_
_geom_angle_atom_site_label_1
_geom_angle_atom_site_label_2
_geom_angle_atom_site_label_3
_geom_angle
Cl1 Cu1 O4 97.77(3)
O3 Cu1 Cl1 92.08(3)
O3 Cu1 O4 91.87(5)
O3 Cu1 N1 89.68(5)
O3 Cu1 N2 171.62(5)
N1 Cu1 Cl1 163.57(4)
N1 Cu1 O4 98.50(5)
N2 Cu1 Cl1 95.85(4)
N2 Cu1 O4 89.76(5)
N2 Cu1 N1 81.95(5)
O3 S1 C6 105.90(7)
O2 S1 O3 112.18(7)
O2 S1 C6 106.34(7)
O1 S1 O3 110.22(7)
O1 S1 O2 114.06(7)
O1 S1 C6 107.62(7)
S1 O3 Cu1 122.57(6)
Cu1 O4 H4A 99(2)
Cu1 O4 H4B 125.0(17)
H4A O4 H4B 107(3)
C8 N1 Cu1 111.11(10)
C8 N1 C5 118.91(13)
C5 N1 Cu1 129.96(10)
C9 N2 Cu1 112.15(10)
C13 N2 Cu1 128.91(11)
C13 N2 C9 118.72(13)
N1 C8 H8 120.7
N1 C8 C9 118.57(13)
C9 C8 H8 120.7
C7 C6 S1 117.29(12)
C7 C6 C5 120.53(14)
C5 C6 S1 122.03(12)
N2 C9 C8 115.26(13)
N2 C9 C10 122.71(14)
C10 C9 C8 122.00(14)
C9 C10 H10 120.9
C9 C10 C11 118.26(14)
C11 C10 H10 120.9
N2 C13 H13 119.1
N2 C13 C12 121.81(14)
C12 C13 H13 119.1
C6 C7 H7 119.4
C6 C7 C2 121.11(14)
C2 C7 H7 119.4
C5 C4 H4 119.6
C3 C4 H4 119.6
C3 C4 C5 120.73(14)
C6 C5 N1 120.82(13)
C4 C5 N1 120.95(13)
C4 C5 C6 118.22(14)
C10 C11 H11 120.5
C12 C11 C10 119.08(15)
C12 C11 H11 120.5
C7 C2 C3 117.95(14)
C7 C2 C1 120.95(14)
C3 C2 C1 121.10(14)
C4 C3 C2 121.33(14)
C4 C3 H3 119.3
C2 C3 H3 119.3
C13 C12 H12 120.3
C11 C12 C13 119.41(15)
C11 C12 H12 120.3
C2 C1 H1A 109.5
C2 C1 H1B 109.5
C2 C1 H1C 109.5
C2 C1 H1D 109.5
C2 C1 H1E 109.5
C2 C1 H1F 109.5
H1A C1 H1B 109.5
H1A C1 H1C 109.5
H1A C1 H1D 141.1
H1A C1 H1E 56.3
H1A C1 H1F 56.3
H1B C1 H1C 109.5
H1B C1 H1D 56.3
H1B C1 H1E 141.1
H1B C1 H1F 56.3
H1C C1 H1D 56.3
H1C C1 H1E 56.3
H1C C1 H1F 141.1
H1D C1 H1E 109.5
H1D C1 H1F 109.5
H1E C1 H1F 109.5

loop_
_geom_bond_atom_site_label_1
_geom_bond_atom_site_label_2
_geom_bond_distance
Cu1 Cl1 2.2431(4)
Cu1 O3 1.9693(11)
Cu1 O4 2.3073(12)
Cu1 N1 2.0506(13)
Cu1 N2 1.9920(13)
S1 O3 1.4883(11)
S1 O2 1.4526(11)
S1 O1 1.4486(12)
S1 C6 1.7704(15)
O4 H4A 0.76(3)
O4 H4B 0.85(3)
N1 C8 1.287(2)
N1 C5 1.4273(19)
N2 C9 1.3544(19)
N2 C13 1.338(2)
C8 H8 0.9500
C8 C9 1.456(2)
C6 C7 1.395(2)
C6 C5 1.404(2)
C9 C10 1.388(2)
C10 H10 0.9500
C10 C11 1.395(2)
C13 H13 0.9500
C13 C12 1.396(2)
C7 H7 0.9500
C7 C2 1.398(2)
C4 H4 0.9500
C4 C5 1.403(2)
C4 C3 1.385(2)
C11 H11 0.9500
C11 C12 1.384(2)
C2 C3 1.402(2)
C2 C1 1.503(2)
C3 H3 0.9500
C12 H12 0.9500
C1 H1A 0.9800
C1 H1B 0.9800
C1 H1C 0.9800
C1 H1D 0.9800
C1 H1E 0.9800
C1 H1F 0.9800

loop_
_geom_torsion_atom_site_label_1
_geom_torsion_atom_site_label_2
_geom_torsion_atom_site_label_3
_geom_torsion_atom_site_label_4
_geom_torsion
Cu1 N1 C8 C9 6.22(17)
Cu1 N1 C5 C6 22.19(19)
Cu1 N1 C5 C4 -156.66(11)
Cu1 N2 C9 C8 -7.90(16)
Cu1 N2 C9 C10 174.04(12)
Cu1 N2 C13 C12 -174.03(12)
S1 C6 C7 C2 175.85(11)
S1 C6 C5 N1 2.44(19)
S1 C6 C5 C4 -178.68(11)
O3 S1 C6 C7 141.17(11)
O3 S1 C6 C5 -43.28(14)
O2 S1 O3 Cu1 -51.21(10)
O2 S1 C6 C7 -99.31(12)
O2 S1 C6 C5 76.24(13)
O1 S1 O3 Cu1 -179.48(7)
O1 S1 C6 C7 23.30(14)
O1 S1 C6 C5 -161.15(12)
N1 C8 C9 N2 1.0(2)
N1 C8 C9 C10 179.06(14)
N2 C9 C10 C11 1.1(2)
N2 C13 C12 C11 0.7(2)
C8 N1 C5 C6 -155.87(14)
C8 N1 C5 C4 25.3(2)
C8 C9 C10 C11 -176.85(14)
C6 S1 O3 Cu1 64.39(9)
C6 C7 C2 C3 2.1(2)
C6 C7 C2 C1 -178.03(14)
C9 N2 C13 C12 0.1(2)
C9 C10 C11 C12 -0.2(2)
C10 C11 C12 C13 -0.7(2)
C13 N2 C9 C8 177.04(13)
C13 N2 C9 C10 -1.0(2)
C7 C6 C5 N1 177.85(13)
C7 C6 C5 C4 -3.3(2)
C7 C2 C3 C4 -1.3(2)
C5 N1 C8 C9 -175.37(13)
C5 C6 C7 C2 0.2(2)
C5 C4 C3 C2 -1.8(2)
C3 C4 C5 N1 -177.06(13)
C3 C4 C5 C6 4.1(2)
C1 C2 C3 C4 178.82(14)
